data_7114039
loop_
_publ_author_name
'Baudron, St\'ephane A.'
'Deluzet, Andr\'e'
'Boubekeur, Kamal'
'Batail, Patrick'

_publ_section_title
;
 Jahn-Teller distortion of the open-shell 23-electron chalcogenide
 rhenium cluster cores in crystals of the series, 
{[Re~6~Q~8~]^3+^(X^-^)~6~}^3-^ (Q = S, Se; X = Cl, CN)
;
_journal_issue 18
_journal_name_full 'Chemical Communications'
_journal_page_first 2124
_journal_page_last 2125
_journal_paper_doi 10.1039/b205241e
_journal_year 2002
_chemical_formula_sum 'C106 H86 N8 P4 Re6 S8'
_chemical_formula_weight 2969.39
_chemical_name_common '(PPh4)4 (Re6S8(CN)6) (CH3CN)2'
_chemical_name_systematic
; 
? 
;
_space_group_IT_number 2
_symmetry_cell_setting triclinic
_symmetry_space_group_name_Hall '-P 1'
_symmetry_space_group_name_H-M 'P -1'
_atom_sites_solution_hydrogens geom
_atom_sites_solution_primary direct
_atom_sites_solution_secondary difmap
_audit_creation_method SHELXL-97
_cell_angle_alpha 109.480(13)
_cell_angle_beta 95.962(14)
_cell_angle_gamma 101.912(14)
_cell_formula_units_Z 1
_cell_length_a 12.5444(15)
_cell_length_b 13.0670(14)
_cell_length_c 16.8159(19)
_cell_measurement_reflns_used 7998
_cell_measurement_temperature 293(2)
_cell_measurement_theta_max 52.1
_cell_measurement_theta_min 3.3
_cell_volume 2497.7(6)
_computing_cell_refinement 'SELECT, CELL [STOE-IPDS]'
_computing_data_collection 'EXPOSE, [STOE-IPDS]'
_computing_data_reduction 'INTEGRATE, [STOE-IPDS]'
_computing_structure_refinement 'SHELXL-97 (Sheldrick, 1997)'
_computing_structure_solution 'SHELXS-97 (Sheldrick, 1990)'
_diffrn_ambient_temperature 293(2)
_diffrn_detector_area_resol_mean 6.66
_diffrn_measured_fraction_theta_full 0.928
_diffrn_measured_fraction_theta_max 0.928
_diffrn_measurement_device_type STOE-IPDS
_diffrn_measurement_method 'Oscillation, Phi. incr. == 1.4'
_diffrn_radiation_monochromator graphite
_diffrn_radiation_source 'fine-focus sealed tube'
_diffrn_radiation_type MoK\a
_diffrn_radiation_wavelength 0.71073
_diffrn_reflns_av_R_equivalents 0.0649
_diffrn_reflns_av_sigmaI/netI 0.0814
_diffrn_reflns_limit_h_max 15
_diffrn_reflns_limit_h_min -15
_diffrn_reflns_limit_k_max 15
_diffrn_reflns_limit_k_min -16
_diffrn_reflns_limit_l_max 20
_diffrn_reflns_limit_l_min 0
_diffrn_reflns_number 24655
_diffrn_reflns_theta_full 25.94
_diffrn_reflns_theta_max 25.94
_diffrn_reflns_theta_min 2.07
_exptl_absorpt_coefficient_mu 7.524
_exptl_absorpt_correction_T_max 0.5597
_exptl_absorpt_correction_T_min 0.0479
_exptl_absorpt_correction_type numerical
_exptl_absorpt_process_details 'FACEIT STOE-IPDS'
_exptl_crystal_colour orange
_exptl_crystal_density_diffrn 1.974
_exptl_crystal_density_meas ?
_exptl_crystal_density_method 'not measured'
_exptl_crystal_description platelet
_exptl_crystal_F_000 1416
_exptl_crystal_size_max 0.5370
_exptl_crystal_size_mid 0.4236
_exptl_crystal_size_min 0.0770
_refine_diff_density_max 1.469
_refine_diff_density_min -1.133
_refine_diff_density_rms 0.135
_refine_ls_extinction_coef 0.00037(3)
_refine_ls_extinction_expression Fc^*^==kFc[1+0.001xFc^2^\l^3^/sin(2\q)]^-1/4^
_refine_ls_extinction_method SHELXL
_refine_ls_goodness_of_fit_ref 0.801
_refine_ls_hydrogen_treatment mixed
_refine_ls_matrix_type full
_refine_ls_number_parameters 597
_refine_ls_number_reflns 9056
_refine_ls_number_restraints 0
_refine_ls_restrained_S_all 0.801
_refine_ls_R_factor_all 0.0519
_refine_ls_R_factor_gt 0.0296
_refine_ls_shift/su_max 0.002
_refine_ls_shift/su_mean 0.000
_refine_ls_structure_factor_coef Fsqd
_refine_ls_weighting_details 'calc w==1/[\s^2^(Fo^2^)+(0.0105P)^2^+0.0000P] where P==(Fo^2^+2Fc^2^)/3'
_refine_ls_weighting_scheme calc
_refine_ls_wR_factor_gt 0.0514
_refine_ls_wR_factor_ref 0.0544
_reflns_number_gt 6222
_reflns_number_total 9056
_reflns_threshold_expression >2sigma(I)
_cod_data_source_file b205241e.txt
_cod_data_source_block rt
_cod_depositor_comments
;
The following automatic conversions were performed:

'_exptl_crystal_density_meas' value 'not measured' was changed to '?'
- the value is perceived as not measured.

Automatic conversion script
Id: cif_fix_values 3008 2015-01-20 13:52:24Z robertas 
;
_cod_original_cell_volume 2497.7(5)
_cod_original_sg_symbol_H-M P-1
_cod_database_code 7114039

loop_
_symmetry_equiv_pos_as_xyz
'x, y, z'
'-x, -y, -z'

loop_
_atom_site_label
_atom_site_type_symbol
_atom_site_fract_x
_atom_site_fract_y
_atom_site_fract_z
_atom_site_U_iso_or_equiv
_atom_site_adp_type
_atom_site_occupancy
_atom_site_symmetry_multiplicity
_atom_site_calc_flag
_atom_site_refinement_flags
Re1 Re 0.38186(3) 0.06378(2) 0.013788(15) 0.02306(8) Uani 1 1 d .
Re2 Re 0.46354(3) -0.06597(2) 0.078475(15) 0.02320(8) Uani 1 1 d .
Re3 Re 0.58957(3) 0.12475(2) 0.087891(15) 0.02286(8) Uani 1 1 d .
S1 S 0.27546(16) -0.11701(14) 0.00385(10) 0.0300(4) Uani 1 1 d .
S2 S 0.34188(17) 0.00392(14) -0.14030(9) 0.0297(4) Uani 1 1 d .
S3 S 0.50809(18) 0.23455(14) 0.02196(10) 0.0319(4) Uani 1 1 d .
S4 S 0.43959(17) 0.11189(14) 0.16553(9) 0.0310(4) Uani 1 1 d .
C1 C 0.2459(7) 0.1429(5) 0.0278(4) 0.0339(19) Uani 1 1 d .
C2 C 0.4233(6) -0.1419(6) 0.1718(4) 0.0303(17) Uani 1 1 d .
C3 C 0.6926(7) 0.2728(6) 0.1906(4) 0.0351(19) Uani 1 1 d .
N1 N 0.1800(6) 0.1857(5) 0.0367(4) 0.0459(18) Uani 1 1 d .
N2 N 0.4090(7) -0.1763(6) 0.2208(4) 0.057(2) Uani 1 1 d .
N3 N 0.7433(6) 0.3471(6) 0.2439(4) 0.0479(19) Uani 1 1 d .
P1 P 0.00884(17) -0.27537(15) 0.20767(10) 0.0309(4) Uani 1 1 d .
C4 C -0.1400(6) -0.3191(6) 0.1815(4) 0.0320(17) Uani 1 1 d .
C5 C -0.2010(7) -0.2556(6) 0.1516(4) 0.0377(19) Uani 1 1 d .
H5 H -0.1647 -0.1872 0.1495 0.045 Uiso 1 1 calc R
C6 C -0.3148(7) -0.2952(7) 0.1255(5) 0.045(2) Uani 1 1 d .
H6 H -0.3554 -0.2544 0.1048 0.054 Uiso 1 1 calc R
C7 C -0.3678(8) -0.3969(8) 0.1306(4) 0.051(2) Uani 1 1 d .
H7 H -0.4444 -0.4240 0.1134 0.061 Uiso 1 1 calc R
C8 C -0.3086(7) -0.4567(7) 0.1606(5) 0.046(2) Uani 1 1 d .
H8 H -0.3454 -0.5247 0.1631 0.056 Uiso 1 1 calc R
C9 C -0.1951(7) -0.4191(6) 0.1874(4) 0.0355(18) Uani 1 1 d .
H9 H -0.1561 -0.4602 0.2091 0.043 Uiso 1 1 calc R
C10 C 0.0542(7) -0.2714(6) 0.3143(4) 0.0313(17) Uani 1 1 d .
C11 C -0.0170(7) -0.2644(6) 0.3724(4) 0.0402(19) Uani 1 1 d .
H11 H -0.0907 -0.2655 0.3569 0.048 Uiso 1 1 calc R
C12 C 0.0259(8) -0.2558(6) 0.4553(4) 0.044(2) Uani 1 1 d .
H12 H -0.0208 -0.2508 0.4951 0.053 Uiso 1 1 calc R
C13 C 0.1319(8) -0.2542(6) 0.4795(4) 0.043(2) Uani 1 1 d .
H13 H 0.1577 -0.2480 0.5352 0.052 Uiso 1 1 calc R
C14 C 0.2032(8) -0.2621(8) 0.4203(5) 0.056(3) Uani 1 1 d .
H14 H 0.2768 -0.2606 0.4363 0.067 Uiso 1 1 calc R
C15 C 0.1628(8) -0.2721(7) 0.3375(5) 0.052(2) Uani 1 1 d .
H15 H 0.2091 -0.2794 0.2973 0.063 Uiso 1 1 calc R
C16 C 0.0606(7) -0.1404(6) 0.2047(4) 0.0353(19) Uani 1 1 d .
C17 C 0.1379(8) -0.0566(7) 0.2729(5) 0.052(2) Uani 1 1 d .
H17 H 0.1564 -0.0686 0.3234 0.062 Uiso 1 1 calc R
C18 C 0.1862(9) 0.0422(7) 0.2659(5) 0.060(3) Uani 1 1 d .
H18 H 0.2381 0.0967 0.3118 0.071 Uiso 1 1 calc R
C19 C 0.1603(9) 0.0637(7) 0.1925(5) 0.056(3) Uani 1 1 d .
H19 H 0.1937 0.1321 0.1890 0.067 Uiso 1 1 calc R
C20 C 0.0836(8) -0.0182(7) 0.1237(5) 0.048(2) Uani 1 1 d .
H20 H 0.0647 -0.0047 0.0738 0.058 Uiso 1 1 calc R
C21 C 0.0365(7) -0.1175(6) 0.1295(4) 0.041(2) Uani 1 1 d .
H21 H -0.0133 -0.1725 0.0825 0.049 Uiso 1 1 calc R
C22 C 0.0711(7) -0.3709(6) 0.1358(4) 0.0333(18) Uani 1 1 d .
C23 C 0.1537(7) -0.3323(7) 0.0970(4) 0.043(2) Uani 1 1 d .
H23 H 0.1734 -0.2565 0.1047 0.051 Uiso 1 1 calc R
C24 C 0.2078(8) -0.4043(8) 0.0467(5) 0.054(3) Uani 1 1 d .
H24 H 0.2624 -0.3773 0.0199 0.064 Uiso 1 1 calc R
C25 C 0.1808(8) -0.5152(8) 0.0366(4) 0.050(3) Uani 1 1 d .
H25 H 0.2183 -0.5636 0.0041 0.060 Uiso 1 1 calc R
C26 C 0.0999(9) -0.5546(7) 0.0736(5) 0.059(3) Uani 1 1 d .
H26 H 0.0811 -0.6307 0.0650 0.071 Uiso 1 1 calc R
C27 C 0.0437(8) -0.4852(6) 0.1241(5) 0.050(2) Uani 1 1 d .
H27 H -0.0111 -0.5138 0.1499 0.060 Uiso 1 1 calc R
P2 P 0.39904(17) 0.30839(15) 0.55747(11) 0.0310(4) Uani 1 1 d .
C28 C 0.4789(7) 0.2418(6) 0.4831(4) 0.0337(18) Uani 1 1 d .
C29 C 0.5569(7) 0.3082(6) 0.4556(4) 0.041(2) Uani 1 1 d .
H29 H 0.5704 0.3860 0.4784 0.049 Uiso 1 1 calc R
C30 C 0.6137(8) 0.2583(8) 0.3946(5) 0.051(2) Uani 1 1 d .
H30 H 0.6656 0.3027 0.3760 0.061 Uiso 1 1 calc R
C31 C 0.5949(8) 0.1453(8) 0.3612(5) 0.053(3) Uani 1 1 d .
H31 H 0.6328 0.1123 0.3191 0.063 Uiso 1 1 calc R
C32 C 0.5203(9) 0.0796(8) 0.3892(5) 0.060(3) Uani 1 1 d .
H32 H 0.5100 0.0021 0.3672 0.072 Uiso 1 1 calc R
C33 C 0.4602(7) 0.1254(6) 0.4490(5) 0.048(2) Uani 1 1 d .
H33 H 0.4081 0.0797 0.4664 0.057 Uiso 1 1 calc R
C34 C 0.3088(7) 0.1997(6) 0.5821(4) 0.0373(19) Uani 1 1 d .
C35 C 0.3315(8) 0.1788(6) 0.6561(4) 0.049(2) Uani 1 1 d .
H35 H 0.3929 0.2241 0.6982 0.059 Uiso 1 1 calc R
C36 C 0.2613(10) 0.0889(8) 0.6673(6) 0.062(3) Uani 1 1 d .
H36 H 0.2750 0.0749 0.7175 0.075 Uiso 1 1 calc R
C37 C 0.1722(9) 0.0214(7) 0.6042(6) 0.060(3) Uani 1 1 d .
H37 H 0.1262 -0.0388 0.6119 0.072 Uiso 1 1 calc R
C38 C 0.1497(8) 0.0415(7) 0.5294(6) 0.058(3) Uani 1 1 d .
H38 H 0.0894 -0.0053 0.4868 0.070 Uiso 1 1 calc R
C39 C 0.2167(7) 0.1309(6) 0.5183(4) 0.045(2) Uani 1 1 d .
H39 H 0.2011 0.1457 0.4685 0.054 Uiso 1 1 calc R
C40 C 0.4926(6) 0.4081(6) 0.6517(4) 0.0325(17) Uani 1 1 d .
C41 C 0.4846(7) 0.5186(5) 0.6882(4) 0.0387(19) Uani 1 1 d .
H41 H 0.4315 0.5440 0.6627 0.046 Uiso 1 1 calc R
C42 C 0.5574(8) 0.5895(6) 0.7634(5) 0.053(3) Uani 1 1 d .
H42 H 0.5546 0.6640 0.7868 0.064 Uiso 1 1 calc R
C43 C 0.6328(8) 0.5534(7) 0.8038(5) 0.051(2) Uani 1 1 d .
H43 H 0.6789 0.6020 0.8553 0.062 Uiso 1 1 calc R
C44 C 0.6406(8) 0.4445(7) 0.7682(5) 0.054(3) Uani 1 1 d .
H44 H 0.6934 0.4201 0.7950 0.065 Uiso 1 1 calc R
C45 C 0.5711(7) 0.3722(6) 0.6936(4) 0.042(2) Uani 1 1 d .
H45 H 0.5761 0.2984 0.6706 0.050 Uiso 1 1 calc R
C46 C 0.3137(6) 0.3723(6) 0.5086(4) 0.0356(18) Uani 1 1 d .
C47 C 0.3073(7) 0.3633(7) 0.4238(5) 0.047(2) Uani 1 1 d .
H47 H 0.3531 0.3265 0.3912 0.056 Uiso 1 1 calc R
C48 C 0.2346(9) 0.4075(8) 0.3866(6) 0.066(3) Uani 1 1 d .
H48 H 0.2307 0.3988 0.3291 0.079 Uiso 1 1 calc R
C49 C 0.1695(9) 0.4628(8) 0.4327(8) 0.075(3) Uani 1 1 d .
H49 H 0.1219 0.4936 0.4072 0.090 Uiso 1 1 calc R
C50 C 0.1721(9) 0.4750(8) 0.5193(7) 0.062(3) Uani 1 1 d .
H50 H 0.1264 0.5128 0.5512 0.074 Uiso 1 1 calc R
C51 C 0.2444(7) 0.4294(7) 0.5556(5) 0.044(2) Uani 1 1 d .
H51 H 0.2471 0.4368 0.6128 0.053 Uiso 1 1 calc R
N4 N 0.9643(12) 0.1923(12) 0.3294(7) 0.143(6) Uani 1 1 d .
C52 C 0.9591(10) 0.1965(11) 0.2649(7) 0.089(4) Uani 1 1 d .
C53 C 0.9542(11) 0.2092(13) 0.1803(7) 0.108(5) Uani 1 1 d .
H53A H 0.9896 0.2853 0.1883 0.161 Uiso 1 1 calc R
H53B H 0.8782 0.1908 0.1528 0.161 Uiso 1 1 calc R
H53C H 0.9917 0.1595 0.1450 0.161 Uiso 1 1 calc R

loop_
_atom_site_aniso_label
_atom_site_aniso_U_11
_atom_site_aniso_U_22
_atom_site_aniso_U_33
_atom_site_aniso_U_23
_atom_site_aniso_U_13
_atom_site_aniso_U_12
Re1 0.02641(18) 0.02226(14) 0.02366(12) 0.01103(11) 0.00367(11) 0.00903(12)
Re2 0.02839(18) 0.02189(14) 0.02252(12) 0.01189(11) 0.00369(11) 0.00740(12)
Re3 0.02672(18) 0.02058(14) 0.02226(12) 0.00957(11) 0.00220(11) 0.00644(12)
S1 0.0311(12) 0.0293(9) 0.0315(8) 0.0140(7) 0.0064(8) 0.0068(8)
S2 0.0364(12) 0.0288(9) 0.0262(8) 0.0131(7) -0.0002(7) 0.0109(8)
S3 0.0440(13) 0.0237(9) 0.0327(8) 0.0148(7) 0.0044(8) 0.0119(8)
S4 0.0420(13) 0.0297(9) 0.0245(8) 0.0112(7) 0.0073(8) 0.0130(9)
C1 0.056(6) 0.014(3) 0.026(3) 0.007(3) 0.003(3) 0.000(4)
C2 0.027(4) 0.031(4) 0.033(3) 0.011(3) 0.002(3) 0.008(3)
C3 0.053(6) 0.034(4) 0.035(4) 0.023(3) 0.014(4) 0.027(4)
N1 0.049(5) 0.044(4) 0.054(4) 0.027(3) 0.011(3) 0.017(4)
N2 0.071(6) 0.042(4) 0.051(4) 0.022(4) -0.001(4) -0.002(4)
N3 0.052(5) 0.044(4) 0.039(3) 0.012(3) 0.000(3) 0.005(4)
P1 0.0299(12) 0.0332(10) 0.0308(8) 0.0139(8) 0.0037(8) 0.0082(9)
C4 0.034(5) 0.033(4) 0.037(3) 0.020(3) 0.008(3) 0.012(3)
C5 0.039(5) 0.043(4) 0.042(4) 0.026(4) 0.008(4) 0.015(4)
C6 0.038(6) 0.052(5) 0.056(4) 0.027(4) 0.013(4) 0.023(4)
C7 0.037(6) 0.074(6) 0.034(4) 0.015(4) 0.003(4) 0.009(5)
C8 0.034(5) 0.046(5) 0.055(4) 0.017(4) 0.008(4) 0.005(4)
C9 0.040(5) 0.035(4) 0.040(4) 0.024(3) 0.009(3) 0.011(4)
C10 0.036(5) 0.034(4) 0.029(3) 0.015(3) 0.007(3) 0.014(3)
C11 0.033(5) 0.047(5) 0.038(4) 0.018(4) -0.003(3) 0.004(4)
C12 0.054(6) 0.044(4) 0.034(4) 0.014(3) 0.015(4) 0.010(4)
C13 0.059(7) 0.050(5) 0.034(4) 0.027(4) 0.003(4) 0.025(5)
C14 0.054(7) 0.080(6) 0.042(4) 0.028(4) -0.002(4) 0.033(5)
C15 0.048(6) 0.073(6) 0.043(4) 0.024(4) 0.009(4) 0.025(5)
C16 0.043(5) 0.029(4) 0.033(3) 0.011(3) 0.006(3) 0.007(4)
C17 0.071(7) 0.047(5) 0.042(4) 0.027(4) 0.004(4) 0.012(5)
C18 0.077(8) 0.040(5) 0.053(5) 0.022(4) 0.000(5) -0.005(5)
C19 0.076(8) 0.045(5) 0.058(5) 0.030(4) 0.028(5) 0.014(5)
C20 0.063(7) 0.044(5) 0.042(4) 0.024(4) 0.012(4) 0.010(5)
C21 0.042(5) 0.040(4) 0.041(4) 0.018(4) 0.004(4) 0.006(4)
C22 0.036(5) 0.037(4) 0.025(3) 0.010(3) 0.001(3) 0.010(4)
C23 0.039(5) 0.046(5) 0.046(4) 0.017(4) 0.013(4) 0.013(4)
C24 0.048(6) 0.071(6) 0.040(4) 0.010(4) 0.017(4) 0.024(5)
C25 0.050(6) 0.064(6) 0.025(3) -0.005(4) 0.003(4) 0.027(5)
C26 0.068(8) 0.039(5) 0.050(5) -0.003(4) -0.010(5) 0.012(5)
C27 0.045(6) 0.040(4) 0.057(5) 0.010(4) 0.009(4) 0.008(4)
P2 0.0330(12) 0.0272(9) 0.0320(8) 0.0113(8) 0.0048(8) 0.0060(9)
C28 0.032(5) 0.039(4) 0.031(3) 0.016(3) 0.004(3) 0.008(4)
C29 0.046(6) 0.036(4) 0.042(4) 0.015(4) 0.010(4) 0.011(4)
C30 0.053(6) 0.071(6) 0.047(4) 0.037(4) 0.011(4) 0.026(5)
C31 0.067(7) 0.063(6) 0.036(4) 0.012(4) 0.019(4) 0.041(5)
C32 0.066(7) 0.047(5) 0.048(4) -0.001(4) 0.005(5) 0.006(5)
C33 0.047(6) 0.035(4) 0.043(4) -0.002(4) 0.006(4) 0.001(4)
C34 0.041(5) 0.033(4) 0.038(4) 0.011(3) 0.016(4) 0.010(4)
C35 0.077(7) 0.037(4) 0.032(4) 0.011(4) 0.009(4) 0.017(5)
C36 0.098(9) 0.052(5) 0.062(5) 0.042(5) 0.036(6) 0.026(6)
C37 0.071(8) 0.039(5) 0.074(6) 0.025(5) 0.039(6) -0.001(5)
C38 0.037(6) 0.043(5) 0.081(6) 0.020(5) 0.004(5) -0.008(4)
C39 0.044(6) 0.045(5) 0.034(4) 0.010(4) -0.001(4) -0.001(4)
C40 0.029(5) 0.032(4) 0.035(3) 0.011(3) 0.008(3) 0.006(3)
C41 0.043(5) 0.025(4) 0.047(4) 0.012(3) 0.005(4) 0.009(4)
C42 0.074(8) 0.030(4) 0.047(4) 0.003(4) 0.012(5) 0.013(4)
C43 0.053(6) 0.046(5) 0.038(4) 0.004(4) -0.003(4) 0.001(4)
C44 0.045(6) 0.060(5) 0.046(4) 0.007(4) -0.011(4) 0.021(5)
C45 0.046(6) 0.033(4) 0.040(4) 0.006(3) 0.002(4) 0.012(4)
C46 0.024(5) 0.036(4) 0.046(4) 0.020(3) 0.001(3) 0.000(3)
C47 0.041(6) 0.042(4) 0.056(5) 0.026(4) -0.006(4) 0.002(4)
C48 0.064(8) 0.057(6) 0.079(6) 0.047(5) -0.021(5) -0.001(5)
C49 0.047(7) 0.061(6) 0.131(9) 0.056(7) -0.006(6) 0.019(5)
C50 0.048(7) 0.055(5) 0.099(7) 0.044(6) 0.018(5) 0.019(5)
C51 0.031(5) 0.056(5) 0.054(4) 0.026(4) 0.011(4) 0.014(4)
N4 0.172(15) 0.170(12) 0.074(6) 0.052(8) 0.033(8) -0.001(10)
C52 0.066(9) 0.119(10) 0.077(7) 0.037(7) 0.015(6) 0.012(7)
C53 0.084(11) 0.180(14) 0.107(9) 0.084(9) 0.034(8) 0.076(10)

loop_
_atom_type_symbol
_atom_type_description
_atom_type_scat_dispersion_real
_atom_type_scat_dispersion_imag
_atom_type_scat_source
C C 0.0033 0.0016 'International Tables Vol C Tables 4.2.6.8 and 6.1.1.4'
H H 0.0000 0.0000 'International Tables Vol C Tables 4.2.6.8 and 6.1.1.4'
N N 0.0061 0.0033 'International Tables Vol C Tables 4.2.6.8 and 6.1.1.4'
P P 0.1023 0.0942 'International Tables Vol C Tables 4.2.6.8 and 6.1.1.4'
S S 0.1246 0.1234 'International Tables Vol C Tables 4.2.6.8 and 6.1.1.4'
Re Re -1.0185 7.2310 'International Tables Vol C Tables 4.2.6.8 and 6.1.1.4'

loop_
_geom_angle_atom_site_label_1
_geom_angle_atom_site_label_2
_geom_angle_atom_site_label_3
_geom_angle
_geom_angle_site_symmetry_1
_geom_angle_site_symmetry_3
C1 Re1 S1 95.60(19) . .
C1 Re1 S4 94.56(17) . .
S1 Re1 S4 89.40(6) . .
C1 Re1 S2 92.45(17) . .
S1 Re1 S2 89.63(6) . .
S4 Re1 S2 172.99(6) . .
C1 Re1 S3 91.64(19) . .
S1 Re1 S3 172.75(6) . .
S4 Re1 S3 89.97(7) . .
S2 Re1 S3 90.12(6) . .
C1 Re1 Re3 134.32(17) . .
S1 Re1 Re3 116.91(5) . .
S4 Re1 Re3 57.29(5) . .
S2 Re1 Re3 117.31(5) . .
S3 Re1 Re3 57.07(5) . .
C1 Re1 Re2 132.82(19) . 2_655
S1 Re1 Re2 116.99(4) . 2_655
S4 Re1 Re2 117.41(5) . 2_655
S2 Re1 Re2 57.18(5) . 2_655
S3 Re1 Re2 57.22(4) . 2_655
Re3 Re1 Re2 60.178(14) . 2_655
C1 Re1 Re3 135.61(17) . 2_655
S1 Re1 Re3 57.07(4) . 2_655
S4 Re1 Re3 116.93(5) . 2_655
S2 Re1 Re3 57.07(4) . 2_655
S3 Re1 Re3 117.12(4) . 2_655
Re3 Re1 Re3 89.99(2) . 2_655
Re2 Re1 Re3 59.957(16) 2_655 2_655
C1 Re1 Re2 137.03(19) . .
S1 Re1 Re2 57.00(5) . .
S4 Re1 Re2 56.88(4) . .
S2 Re1 Re2 117.11(4) . .
S3 Re1 Re2 116.99(5) . .
Re3 Re1 Re2 59.952(16) . .
Re2 Re1 Re2 90.149(16) 2_655 .
Re3 Re1 Re2 60.075(14) 2_655 .
C1 Re1 Re1 177.85(19) . 2_655
S1 Re1 Re1 86.28(5) . 2_655
S4 Re1 Re1 86.48(5) . 2_655
S2 Re1 Re1 86.53(5) . 2_655
S3 Re1 Re1 86.47(5) . 2_655
Re3 Re1 Re1 45.038(12) . 2_655
Re2 Re1 Re1 45.121(11) 2_655 2_655
Re3 Re1 Re1 44.953(16) 2_655 2_655
Re2 Re1 Re1 45.028(12) . 2_655
C2 Re2 S4 93.12(17) . .
C2 Re2 S1 94.6(2) . .
S4 Re2 S1 89.70(7) . .
C2 Re2 S2 92.7(2) . 2_655
S4 Re2 S2 89.88(7) . 2_655
S1 Re2 S2 172.72(6) . 2_655
C2 Re2 S3 93.89(17) . 2_655
S4 Re2 S3 172.99(6) . 2_655
S1 Re2 S3 89.40(6) . 2_655
S2 Re2 S3 90.13(7) 2_655 2_655
C2 Re2 Re3 134.21(17) . .
S4 Re2 Re3 57.36(5) . .
S1 Re2 Re3 116.96(5) . .
S2 Re2 Re3 57.10(5) 2_655 .
S3 Re2 Re3 117.18(5) 2_655 .
C2 Re2 Re1 134.57(18) . 2_655
S4 Re2 Re1 117.34(5) . 2_655
S1 Re2 Re1 116.85(4) . 2_655
S2 Re2 Re1 57.20(4) 2_655 2_655
S3 Re2 Re1 57.20(5) 2_655 2_655
Re3 Re2 Re1 60.030(16) . 2_655
C2 Re2 Re1 135.57(18) . .
S4 Re2 Re1 57.22(4) . .
S1 Re2 Re1 57.13(5) . .
S2 Re2 Re1 116.94(5) 2_655 .
S3 Re2 Re1 116.80(5) 2_655 .
Re3 Re2 Re1 59.878(15) . .
Re1 Re2 Re1 89.851(16) 2_655 .
C2 Re2 Re3 135.95(17) . 2_655
S4 Re2 Re3 117.08(5) . 2_655
S1 Re2 Re3 57.04(4) . 2_655
S2 Re2 Re3 117.00(4) 2_655 2_655
S3 Re2 Re3 56.94(5) 2_655 2_655
Re3 Re2 Re3 89.84(2) . 2_655
Re1 Re2 Re3 59.846(16) 2_655 2_655
Re1 Re2 Re3 59.891(14) . 2_655
C2 Re2 Re2 179.08(19) . 2_655
S4 Re2 Re2 86.65(5) . 2_655
S1 Re2 Re2 86.28(5) . 2_655
S2 Re2 Re2 86.44(5) 2_655 2_655
S3 Re2 Re2 86.36(5) 2_655 2_655
Re3 Re2 Re2 44.995(13) . 2_655
Re1 Re2 Re2 44.971(12) 2_655 2_655
Re1 Re2 Re2 44.880(11) . 2_655
Re3 Re2 Re2 44.847(13) 2_655 2_655
C3 Re3 S3 92.35(19) . .
C3 Re3 S1 94.0(2) . 2_655
S3 Re3 S1 89.56(7) . 2_655
C3 Re3 S2 94.28(19) . 2_655
S3 Re3 S2 173.36(6) . 2_655
S1 Re3 S2 89.81(6) 2_655 2_655
C3 Re3 S4 93.2(2) . .
S3 Re3 S4 90.09(7) . .
S1 Re3 S4 172.79(6) 2_655 .
S2 Re3 S4 89.71(6) 2_655 .
C3 Re3 Re1 134.00(19) . .
S3 Re3 Re1 57.33(5) . .
S1 Re3 Re1 116.95(5) 2_655 .
S2 Re3 Re1 117.38(5) 2_655 .
S4 Re3 Re1 57.21(5) . .
C3 Re3 Re2 135.25(19) . .
S3 Re3 Re2 117.47(5) . .
S1 Re3 Re2 117.15(5) 2_655 .
S2 Re3 Re2 57.25(5) 2_655 .
S4 Re3 Re2 56.94(4) . .
Re1 Re3 Re2 60.169(16) . .
C3 Re3 Re1 135.99(19) . 2_655
S3 Re3 Re1 117.22(4) . 2_655
S1 Re3 Re1 57.17(4) 2_655 2_655
S2 Re3 Re1 57.24(4) 2_655 2_655
S4 Re3 Re1 116.91(5) . 2_655
Re1 Re3 Re1 90.01(2) . 2_655
Re2 Re3 Re1 60.013(14) . 2_655
C3 Re3 Re2 134.58(19) . 2_655
S3 Re3 Re2 57.22(4) . 2_655
S1 Re3 Re2 57.02(5) 2_655 2_655
S2 Re3 Re2 117.24(4) 2_655 2_655
S4 Re3 Re2 117.14(5) . 2_655
Re1 Re3 Re2 59.976(17) . 2_655
Re2 Re3 Re2 90.16(2) . 2_655
Re1 Re3 Re2 60.034(15) 2_655 2_655
C3 Re3 Re3 178.97(19) . 2_655
S3 Re3 Re3 86.69(5) . 2_655
S1 Re3 Re3 86.37(4) 2_655 2_655
S2 Re3 Re3 86.68(4) 2_655 2_655
S4 Re3 Re3 86.42(4) . 2_655
Re1 Re3 Re3 45.047(15) . 2_655
Re2 Re3 Re3 45.153(13) . 2_655
Re1 Re3 Re3 44.962(13) 2_655 2_655
Re2 Re3 Re3 45.004(13) 2_655 2_655
Re2 S1 Re3 65.94(5) . 2_655
Re2 S1 Re1 65.87(5) . .
Re3 S1 Re1 65.75(5) 2_655 .
Re3 S2 Re2 65.65(5) 2_655 2_655
Re3 S2 Re1 65.69(5) 2_655 .
Re2 S2 Re1 65.62(5) 2_655 .
Re3 S3 Re1 65.59(5) . .
Re3 S3 Re2 65.84(5) . 2_655
Re1 S3 Re2 65.58(5) . 2_655
Re2 S4 Re1 65.89(4) . .
Re2 S4 Re3 65.70(4) . .
Re1 S4 Re3 65.50(4) . .
N1 C1 Re1 177.7(7) . .
N2 C2 Re2 176.0(7) . .
N3 C3 Re3 178.3(7) . .
C16 P1 C22 107.9(4) . .
C16 P1 C4 111.6(4) . .
C22 P1 C4 112.1(3) . .
C16 P1 C10 108.6(3) . .
C22 P1 C10 107.2(3) . .
C4 P1 C10 109.3(3) . .
C9 C4 C5 119.7(8) . .
C9 C4 P1 119.4(6) . .
C5 C4 P1 120.8(6) . .
C6 C5 C4 119.9(8) . .
C5 C6 C7 119.2(8) . .
C8 C7 C6 120.4(9) . .
C7 C8 C9 121.6(9) . .
C8 C9 C4 119.1(8) . .
C15 C10 C11 120.7(7) . .
C15 C10 P1 118.4(5) . .
C11 C10 P1 120.9(6) . .
C10 C11 C12 117.6(8) . .
C13 C12 C11 122.6(7) . .
C12 C13 C14 119.5(7) . .
C15 C14 C13 119.2(9) . .
C10 C15 C14 120.4(8) . .
C17 C16 C21 117.1(7) . .
C17 C16 P1 121.1(6) . .
C21 C16 P1 121.3(5) . .
C18 C17 C16 120.5(8) . .
C17 C18 C19 121.6(9) . .
C18 C19 C20 119.1(8) . .
C21 C20 C19 119.7(8) . .
C20 C21 C16 122.0(7) . .
C23 C22 C27 118.5(7) . .
C23 C22 P1 120.8(6) . .
C27 C22 P1 120.4(6) . .
C22 C23 C24 121.1(8) . .
C25 C24 C23 119.7(8) . .
C26 C25 C24 120.0(7) . .
C25 C26 C27 122.0(9) . .
C26 C27 C22 118.8(8) . .
C46 P2 C40 112.0(3) . .
C46 P2 C28 109.8(3) . .
C40 P2 C28 108.3(3) . .
C46 P2 C34 107.8(4) . .
C40 P2 C34 111.1(3) . .
C28 P2 C34 107.6(3) . .
C29 C28 C33 119.5(6) . .
C29 C28 P2 118.8(5) . .
C33 C28 P2 121.6(6) . .
C30 C29 C28 119.7(7) . .
C31 C30 C29 120.6(9) . .
C30 C31 C32 120.1(7) . .
C31 C32 C33 121.4(8) . .
C32 C33 C28 118.6(8) . .
C35 C34 C39 120.4(8) . .
C35 C34 P2 123.0(7) . .
C39 C34 P2 116.4(6) . .
C34 C35 C36 119.2(9) . .
C37 C36 C35 120.0(8) . .
C36 C37 C38 120.9(8) . .
C39 C38 C37 119.7(9) . .
C38 C39 C34 119.7(8) . .
C41 C40 C45 118.9(6) . .
C41 C40 P2 122.1(6) . .
C45 C40 P2 118.8(5) . .
C42 C41 C40 118.6(8) . .
C43 C42 C41 121.9(7) . .
C42 C43 C44 119.7(7) . .
C45 C44 C43 120.3(8) . .
C44 C45 C40 120.6(7) . .
C47 C46 C51 117.4(8) . .
C47 C46 P2 123.2(6) . .
C51 C46 P2 119.3(6) . .
C48 C47 C46 121.5(8) . .
C49 C48 C47 120.4(9) . .
C48 C49 C50 120.9(10) . .
C51 C50 C49 118.2(8) . .
C50 C51 C46 121.6(8) . .
N4 C52 C53 176.7(17) . .

loop_
_geom_bond_atom_site_label_1
_geom_bond_atom_site_label_2
_geom_bond_distance
_geom_bond_site_symmetry_2
Re1 C1 2.164(9) .
Re1 S1 2.4040(19) .
Re1 S4 2.4060(17) .
Re1 S2 2.4070(16) .
Re1 S3 2.408(2) .
Re1 Re3 2.6045(6) .
Re1 Re2 2.6079(5) 2_655
Re1 Re3 2.6083(5) 2_655
Re1 Re2 2.6121(5) .
Re1 Re1 3.6863(7) 2_655
Re2 C2 2.167(8) .
Re2 S4 2.3968(16) .
Re2 S1 2.401(2) .
Re2 S2 2.406(2) 2_655
Re2 S3 2.4081(15) 2_655
Re2 Re3 2.6064(6) .
Re2 Re1 2.6079(5) 2_655
Re2 Re3 2.6132(5) 2_655
Re2 Re2 3.6959(7) 2_655
Re3 C3 2.161(8) .
Re3 S3 2.4006(19) .
Re3 S1 2.4013(18) 2_655
Re3 S2 2.4022(18) 2_655
Re3 S4 2.4081(19) .
Re3 Re1 2.6083(5) 2_655
Re3 Re2 2.6132(5) 2_655
Re3 Re3 3.6857(10) 2_655
S1 Re3 2.4013(18) 2_655
S2 Re3 2.4022(18) 2_655
S2 Re2 2.406(2) 2_655
S3 Re2 2.4081(15) 2_655
C1 N1 1.086(9) .
C2 N2 1.077(9) .
C3 N3 1.094(9) .
P1 C16 1.769(8) .
P1 C22 1.795(6) .
P1 C4 1.797(8) .
P1 C10 1.805(7) .
C4 C9 1.386(10) .
C4 C5 1.409(10) .
C5 C6 1.383(11) .
C6 C7 1.392(12) .
C7 C8 1.357(11) .
C8 C9 1.378(11) .
C10 C15 1.381(11) .
C10 C11 1.384(10) .
C11 C12 1.400(10) .
C12 C13 1.344(11) .
C13 C14 1.398(11) .
C14 C15 1.383(11) .
C16 C17 1.395(11) .
C16 C21 1.411(10) .
C17 C18 1.357(12) .
C18 C19 1.376(12) .
C19 C20 1.388(12) .
C20 C21 1.350(11) .
C22 C23 1.378(11) .
C22 C27 1.402(11) .
C23 C24 1.384(9) .
C24 C25 1.366(13) .
C25 C26 1.346(13) .
C26 C27 1.383(11) .
P2 C46 1.779(8) .
P2 C40 1.787(7) .
P2 C28 1.794(7) .
P2 C34 1.815(8) .
C28 C29 1.391(11) .
C28 C33 1.393(10) .
C29 C30 1.372(10) .
C30 C31 1.352(12) .
C31 C32 1.366(13) .
C32 C33 1.371(11) .
C34 C35 1.375(10) .
C34 C39 1.402(11) .
C35 C36 1.395(12) .
C36 C37 1.369(14) .
C37 C38 1.381(13) .
C38 C39 1.370(12) .
C40 C41 1.397(9) .
C40 C45 1.399(10) .
C41 C42 1.385(11) .
C42 C43 1.358(12) .
C43 C44 1.376(11) .
C44 C45 1.367(10) .
C46 C47 1.382(11) .
C46 C51 1.399(10) .
C47 C48 1.378(12) .
C48 C49 1.339(13) .
C49 C50 1.407(14) .
C50 C51 1.378(12) .
N4 C52 1.099(14) .
C52 C53 1.484(16) .
